data_4336318
loop_
_publ_author_name
'Jorge Caballo'
'Mariano Gonz\'alez-Moreiras'
'Miguel Mena'
'Adri\'an P\'erez-Redondo'
'Carlos Y\'elamos'

_publ_contact_author_address
;
Departamento de Qu\'imica Org\'anica y Qu\'imica Inorg\'anica
Universidad de Alcal\'a
28871, Alcal\'a de Henares
Madrid, Spain
;
_publ_contact_author_email adrian.perez@uah.es
_publ_contact_author_fax '+34 91 8854683'
_publ_contact_author_name 'P\'erez-Redondo, Adri\'an'
_publ_contact_author_phone '+34 91 8854677'
_publ_section_title
;
 Reactivity with Electrophiles of Imido Groups Supported on Trinuclear
 Titanium Systems
;
_journal_name_full 'Inorganic Chemistry'
_journal_page_first 11519
_journal_page_last 11529
_journal_paper_doi 10.1021/ic4018294
_journal_volume 52
_journal_year 2013
_chemical_compound_source 'synthesis as described'
_chemical_formula_moiety 'C33 H56 N4 Si Ti3'
_chemical_formula_sum 'C33 H56 N4 Si Ti3'
_chemical_formula_weight 680.61
_chemical_name_systematic
;
 ?
;
_space_group_IT_number 2
_symmetry_cell_setting triclinic
_symmetry_Int_Tables_number 2
_symmetry_space_group_name_Hall '-P 1'
_symmetry_space_group_name_H-M 'P -1'
_atom_sites_solution_hydrogens geom
_atom_sites_solution_primary direct
_atom_sites_solution_secondary difmap
_audit_conform_dict_location ftp://ftp.iucr.org/pub/cif_core.dic
_audit_conform_dict_name cif_core.dic
_audit_conform_dict_version 2.3
_audit_creation_date 2013-04-04T16:55:09-00:00
_audit_creation_method 'WinGX routine CIF_UPDATE'
_cell_angle_alpha 95.11(3)
_cell_angle_beta 100.16(3)
_cell_angle_gamma 98.30(3)
_cell_formula_units_Z 2
_cell_length_a 11.293(6)
_cell_length_b 12.6914(13)
_cell_length_c 12.788(7)
_cell_measurement_reflns_used 73
_cell_measurement_temperature 200(2)
_cell_measurement_theta_max 27
_cell_measurement_theta_min 3
_cell_measurement_wavelength 0.71073
_cell_volume 1772.8(14)
_computing_cell_refinement 'Dirax/lsq (Duisenberg & Schreurs, 1989-2000)'
_computing_data_collection 'Collect (Bruker AXS BV, 1997-2004)'
_computing_data_reduction 'EvalCCD (Duisenberg & Schreurs 1990-2000)'
_computing_molecular_graphics 'Ortep-3 for Windows (Farrugia, 1997)'
_computing_publication_material 'WinGX publication routines (Farrugia, 1999)'
_computing_structure_refinement 'SHELXL-97 (Sheldrick, 1997)'
_computing_structure_solution 'SHELXS-97 (Sheldrick, 1997)'
_diffrn_ambient_temperature 200(2)
_diffrn_detector 'CCD plate'
_diffrn_detector_area_resol_mean 9
_diffrn_measured_fraction_theta_full 0.998
_diffrn_measured_fraction_theta_max 0.998
_diffrn_measurement_device '95mm CCD camera on \k-goniostat'
_diffrn_measurement_device_type KappaCCD
_diffrn_measurement_method 'CCD rotation images, thick slices'
_diffrn_orient_matrix_type X=UH
_diffrn_orient_matrix_UB_11 0.01
_diffrn_orient_matrix_UB_12 0
_diffrn_orient_matrix_UB_13 0
_diffrn_orient_matrix_UB_21 0
_diffrn_orient_matrix_UB_22 0.01
_diffrn_orient_matrix_UB_23 0
_diffrn_orient_matrix_UB_31 0
_diffrn_orient_matrix_UB_32 0
_diffrn_orient_matrix_UB_33 0.01
_diffrn_radiation_monochromator graphite
_diffrn_radiation_probe x-ray
_diffrn_radiation_type MoK\a
_diffrn_radiation_wavelength 0.71073
_diffrn_reflns_av_R_equivalents 0.0731
_diffrn_reflns_av_unetI/netI 0.0431
_diffrn_reflns_limit_h_max 14
_diffrn_reflns_limit_h_min -14
_diffrn_reflns_limit_k_max 16
_diffrn_reflns_limit_k_min -15
_diffrn_reflns_limit_l_max 16
_diffrn_reflns_limit_l_min -16
_diffrn_reflns_number 71530
_diffrn_reflns_reduction_process
;
 Scaled and merged with SORTAV
 R.H. Blessing, (1987) Cryst. Rev. 1, 3-58
 R.H. Blessing, (1989) J. Appl. Cryst. 22, 396-397
;
_diffrn_reflns_theta_full 27.5
_diffrn_reflns_theta_max 27.5
_diffrn_reflns_theta_min 3.26
_diffrn_source 'Enraf Nonius FR590'
_exptl_absorpt_coefficient_mu 0.72
_exptl_absorpt_correction_T_max 0.89
_exptl_absorpt_correction_T_min 0.818
_exptl_absorpt_correction_type multi-scan
_exptl_absorpt_process_details
;
 R.H. Blessing, Acta Cryst. (1995), A51, 33-38
;
_exptl_crystal_colour red
_exptl_crystal_density_diffrn 1.275
_exptl_crystal_description prism
_exptl_crystal_F_000 724
_exptl_crystal_size_max 0.27
_exptl_crystal_size_mid 0.23
_exptl_crystal_size_min 0.2
_refine_diff_density_max 0.504
_refine_diff_density_min -0.565
_refine_diff_density_rms 0.068
_refine_ls_extinction_method none
_refine_ls_goodness_of_fit_ref 1.055
_refine_ls_hydrogen_treatment mixed
_refine_ls_matrix_type full
_refine_ls_number_parameters 478
_refine_ls_number_reflns 8151
_refine_ls_number_restraints 0
_refine_ls_restrained_S_all 1.055
_refine_ls_R_factor_all 0.0828
_refine_ls_R_factor_gt 0.0521
_refine_ls_shift/su_max 0.011
_refine_ls_shift/su_mean 0
_refine_ls_structure_factor_coef Fsqd
_refine_ls_weighting_details 'calc w=1/[\s^2^(Fo^2^)+(0.0830P)^2^+0.7808P] where P=(Fo^2^+2Fc^2^)/3'
_refine_ls_weighting_scheme calc
_refine_ls_wR_factor_gt 0.1356
_refine_ls_wR_factor_ref 0.1504
_reflns_number_gt 5849
_reflns_number_total 8151
_reflns_threshold_expression >2sigma(I)
_cod_data_source_file ic4018294_si_002_4.cif
_cod_data_source_block 6
_cod_database_code 4336318

loop_
_symmetry_equiv_pos_as_xyz
'x, y, z'
'-x, -y, -z'

loop_
_atom_site_label
_atom_site_type_symbol
_atom_site_fract_x
_atom_site_fract_y
_atom_site_fract_z
_atom_site_U_iso_or_equiv
_atom_site_adp_type
_atom_site_occupancy
_atom_site_symmetry_multiplicity
_atom_site_calc_flag
_atom_site_refinement_flags
_atom_site_disorder_assembly
_atom_site_disorder_group
C1 C 1.1123(3) 0.3506(3) 0.3642(3) 0.0665(10) Uani 1 1 d . . .
H1A H 1.0622 0.3167 0.4111 0.1 Uiso 1 1 calc R . .
H1B H 1.1845 0.3966 0.4078 0.1 Uiso 1 1 calc R . .
H1C H 1.1379 0.2951 0.319 0.1 Uiso 1 1 calc R . .
C2 C 0.9909(3) 0.5438(3) 0.3669(3) 0.0676(10) Uani 1 1 d . . .
H2A H 0.96 0.5972 0.3232 0.101 Uiso 1 1 calc R . .
H2B H 1.0661 0.5772 0.4165 0.101 Uiso 1 1 calc R . .
H2C H 0.9297 0.5164 0.4077 0.101 Uiso 1 1 calc R . .
C3 C 1.1162(4) 0.4913(4) 0.1865(3) 0.0775(12) Uani 1 1 d . . .
H3A H 1.1346 0.4337 0.1386 0.116 Uiso 1 1 calc R . .
H3B H 1.1925 0.5331 0.2278 0.116 Uiso 1 1 calc R . .
H3C H 1.0707 0.5382 0.1441 0.116 Uiso 1 1 calc R . .
C11 C 0.891(2) 0.1685(9) 0.0148(7) 0.045(2) Uani 0.620(5) 1 d P A 1
C12 C 0.7862(11) 0.0949(17) 0.0157(10) 0.045(2) Uani 0.620(5) 1 d P A 1
C13 C 0.8124(17) 0.0222(9) 0.0890(13) 0.055(3) Uani 0.620(5) 1 d P A 1
C14 C 0.940(2) 0.0488(16) 0.1292(6) 0.050(3) Uani 0.620(5) 1 d P A 1
C15 C 0.9859(8) 0.1363(16) 0.0838(12) 0.045(3) Uani 0.620(5) 1 d P A 1
C16 C 0.9022(8) 0.2555(5) -0.0546(5) 0.075(2) Uani 0.620(5) 1 d P A 1
H16A H 0.9502 0.3207 -0.0121 0.113 Uiso 0.620(5) 1 calc PR A 1
H16B H 0.8209 0.2697 -0.085 0.113 Uiso 0.620(5) 1 calc PR A 1
H16C H 0.9431 0.2337 -0.1125 0.113 Uiso 0.620(5) 1 calc PR A 1
C17 C 0.6636(6) 0.0927(7) -0.0535(6) 0.091(3) Uani 0.620(5) 1 d P A 1
H17A H 0.6461 0.0305 -0.1082 0.136 Uiso 0.620(5) 1 calc PR A 1
H17B H 0.6637 0.1585 -0.0881 0.136 Uiso 0.620(5) 1 calc PR A 1
H17C H 0.6008 0.0877 -0.0092 0.136 Uiso 0.620(5) 1 calc PR A 1
C18 C 0.7289(9) -0.0704(5) 0.1108(7) 0.098(3) Uani 0.620(5) 1 d P A 1
H18A H 0.731 -0.1333 0.0613 0.146 Uiso 0.620(5) 1 calc PR A 1
H18B H 0.6457 -0.054 0.101 0.146 Uiso 0.620(5) 1 calc PR A 1
H18C H 0.7544 -0.0854 0.1845 0.146 Uiso 0.620(5) 1 calc PR A 1
C19 C 1.0135(9) -0.0112(7) 0.2064(6) 0.101(3) Uani 0.620(5) 1 d P A 1
H19A H 0.9596 -0.0508 0.2469 0.151 Uiso 0.620(5) 1 calc PR A 1
H19B H 1.0765 0.0397 0.2559 0.151 Uiso 0.620(5) 1 calc PR A 1
H19C H 1.0522 -0.0617 0.1666 0.151 Uiso 0.620(5) 1 calc PR A 1
C20 C 1.1178(5) 0.1854(7) 0.1023(6) 0.092(3) Uani 0.620(5) 1 d P A 1
H20A H 1.1595 0.1448 0.0553 0.137 Uiso 0.620(5) 1 calc PR A 1
H20B H 1.1554 0.1834 0.1771 0.137 Uiso 0.620(5) 1 calc PR A 1
H20C H 1.1248 0.2599 0.0864 0.137 Uiso 0.620(5) 1 calc PR A 1
C11' C 0.876(3) 0.0149(10) 0.1169(17) 0.045(4) Uani 0.380(5) 1 d P A 2
C12' C 0.7822(14) 0.048(2) 0.0469(18) 0.037(3) Uani 0.380(5) 1 d P A 2
C13' C 0.827(3) 0.1354(19) -0.0007(10) 0.041(4) Uani 0.380(5) 1 d P A 2
C14' C 0.953(3) 0.1616(11) 0.044(3) 0.045(4) Uani 0.380(5) 1 d P A 2
C15' C 0.9815(13) 0.088(2) 0.1131(14) 0.034(3) Uani 0.380(5) 1 d P A 2
C16' C 0.8708(13) -0.0782(7) 0.1798(8) 0.075(4) Uani 0.380(5) 1 d P A 2
H16D H 0.7913 -0.0911 0.2012 0.112 Uiso 0.380(5) 1 calc PR A 2
H16E H 0.9355 -0.0628 0.2438 0.112 Uiso 0.380(5) 1 calc PR A 2
H16F H 0.8821 -0.142 0.1359 0.112 Uiso 0.380(5) 1 calc PR A 2
C17' C 0.6502(8) -0.0075(9) 0.0173(9) 0.074(4) Uani 0.380(5) 1 d P A 2
H17D H 0.6335 -0.0415 -0.0568 0.112 Uiso 0.380(5) 1 calc PR A 2
H17E H 0.5959 0.0452 0.0245 0.112 Uiso 0.380(5) 1 calc PR A 2
H17F H 0.6362 -0.0623 0.0651 0.112 Uiso 0.380(5) 1 calc PR A 2
C18' C 0.7582(15) 0.1852(11) -0.0897(8) 0.093(5) Uani 0.380(5) 1 d P A 2
H18D H 0.8163 0.2258 -0.1258 0.139 Uiso 0.380(5) 1 calc PR A 2
H18E H 0.7088 0.2335 -0.0603 0.139 Uiso 0.380(5) 1 calc PR A 2
H18F H 0.7049 0.1287 -0.1411 0.139 Uiso 0.380(5) 1 calc PR A 2
C19' C 1.0400(13) 0.2447(8) 0.0086(10) 0.088(5) Uani 0.380(5) 1 d P A 2
H19D H 1.0826 0.2957 0.0704 0.132 Uiso 0.380(5) 1 calc PR A 2
H19E H 0.995 0.2828 -0.0445 0.132 Uiso 0.380(5) 1 calc PR A 2
H19F H 1.0995 0.2101 -0.0233 0.132 Uiso 0.380(5) 1 calc PR A 2
C20' C 1.1086(9) 0.0818(10) 0.1768(10) 0.078(4) Uani 0.380(5) 1 d P A 2
H20D H 1.1336 0.0145 0.1525 0.117 Uiso 0.380(5) 1 calc PR A 2
H20E H 1.1057 0.0843 0.2531 0.117 Uiso 0.380(5) 1 calc PR A 2
H20F H 1.1674 0.1424 0.1654 0.117 Uiso 0.380(5) 1 calc PR A 2
C21 C 0.6125(4) 0.4317(3) 0.0893(3) 0.0666(11) Uani 1 1 d . A .
C22 C 0.6865(3) 0.5205(3) 0.1506(3) 0.0616(9) Uani 1 1 d . A .
C23 C 0.6455(3) 0.5353(2) 0.2466(3) 0.0565(8) Uani 1 1 d . A .
C24 C 0.5487(3) 0.4548(3) 0.2452(3) 0.0544(8) Uani 1 1 d . A .
C25 C 0.5273(3) 0.3910(3) 0.1490(3) 0.0650(10) Uani 1 1 d . A .
C26 C 0.6168(6) 0.3912(5) -0.0227(3) 0.133(3) Uani 1 1 d . . .
H26A H 0.5808 0.4383 -0.0717 0.199 Uiso 1 1 calc R . .
H26B H 0.5706 0.3184 -0.0406 0.199 Uiso 1 1 calc R . .
H26C H 0.7017 0.3904 -0.0296 0.199 Uiso 1 1 calc R . .
C27 C 0.7857(5) 0.5938(4) 0.1149(5) 0.114(2) Uani 1 1 d . . .
H27A H 0.8437 0.6316 0.1778 0.17 Uiso 1 1 calc R . .
H27B H 0.7494 0.646 0.0729 0.17 Uiso 1 1 calc R . .
H27C H 0.8285 0.5512 0.0707 0.17 Uiso 1 1 calc R . .
C28 C 0.6917(5) 0.6274(3) 0.3322(4) 0.0984(16) Uani 1 1 d . . .
H28A H 0.6373 0.6809 0.3243 0.148 Uiso 1 1 calc R . .
H28B H 0.7739 0.6599 0.326 0.148 Uiso 1 1 calc R . .
H28C H 0.6942 0.6017 0.4025 0.148 Uiso 1 1 calc R . .
C29 C 0.4743(4) 0.4480(4) 0.3317(4) 0.1015(18) Uani 1 1 d . . .
H29A H 0.5279 0.4707 0.4016 0.152 Uiso 1 1 calc R . .
H29B H 0.434 0.3739 0.3296 0.152 Uiso 1 1 calc R . .
H29C H 0.4126 0.4949 0.3204 0.152 Uiso 1 1 calc R . .
C30 C 0.4267(4) 0.2950(4) 0.1145(6) 0.125(2) Uani 1 1 d . . .
H30A H 0.4337 0.2441 0.1677 0.188 Uiso 1 1 calc R . .
H30B H 0.4342 0.26 0.045 0.188 Uiso 1 1 calc R . .
H30C H 0.3473 0.3188 0.1083 0.188 Uiso 1 1 calc R . .
C31 C 0.6409(5) 0.1847(3) 0.5178(4) 0.0792(14) Uani 1 1 d . . .
C32 C 0.7400(4) 0.1322(3) 0.5356(3) 0.0612(9) Uani 1 1 d . . .
C33 C 0.7223(3) 0.0415(2) 0.4615(3) 0.0498(7) Uani 1 1 d . . .
C34 C 0.6114(3) 0.0369(3) 0.3957(3) 0.0628(9) Uani 1 1 d . . .
C35 C 0.5588(3) 0.1250(4) 0.4299(5) 0.0863(16) Uani 1 1 d . . .
C36 C 0.6235(8) 0.2834(4) 0.5824(6) 0.176(4) Uani 1 1 d . . .
H36A H 0.6214 0.2685 0.656 0.265 Uiso 1 1 calc R . .
H36B H 0.5464 0.3052 0.551 0.265 Uiso 1 1 calc R . .
H36C H 0.6911 0.3413 0.5826 0.265 Uiso 1 1 calc R . .
C37 C 0.8502(6) 0.1674(5) 0.6212(4) 0.132(3) Uani 1 1 d . . .
H37A H 0.8665 0.2459 0.6339 0.198 Uiso 1 1 calc R . .
H37B H 0.9204 0.1413 0.5987 0.198 Uiso 1 1 calc R . .
H37C H 0.8363 0.1383 0.6872 0.198 Uiso 1 1 calc R . .
C38 C 0.8088(5) -0.0379(3) 0.4602(4) 0.0970(17) Uani 1 1 d . . .
H38A H 0.7729 -0.0981 0.4051 0.146 Uiso 1 1 calc R . .
H38B H 0.8241 -0.0643 0.5303 0.146 Uiso 1 1 calc R . .
H38C H 0.8859 -0.0029 0.4446 0.146 Uiso 1 1 calc R . .
C39 C 0.5535(6) -0.0514(4) 0.3082(4) 0.138(3) Uani 1 1 d . . .
H39A H 0.58 -0.035 0.2417 0.207 Uiso 1 1 calc R . .
H39B H 0.4646 -0.0577 0.298 0.207 Uiso 1 1 calc R . .
H39C H 0.5779 -0.1191 0.3278 0.207 Uiso 1 1 calc R . .
C40 C 0.4343(4) 0.1465(7) 0.3826(7) 0.202(5) Uani 1 1 d . . .
H40A H 0.4006 0.1838 0.4381 0.303 Uiso 1 1 calc R . .
H40B H 0.3807 0.0784 0.3543 0.303 Uiso 1 1 calc R . .
H40C H 0.4404 0.1913 0.3246 0.303 Uiso 1 1 calc R . .
N1 N 0.68777(18) 0.21173(17) 0.21345(18) 0.0349(5) Uani 1 1 d . A .
N12 N 0.88788(19) 0.35732(17) 0.20116(19) 0.0353(5) Uani 1 1 d . A .
N13 N 0.8805(2) 0.15988(18) 0.32606(19) 0.0395(5) Uani 1 1 d . A .
H13 H 0.9437 0.1367 0.3617 0.047 Uiso 0.5 1 calc PR . .
N23 N 0.7447(2) 0.34818(18) 0.38418(19) 0.0405(5) Uani 1 1 d . A .
H23 H 0.7583 0.3947 0.4419 0.049 Uiso 0.5 1 calc PR . .
Si1 Si 1.02286(7) 0.43215(6) 0.27933(7) 0.0443(2) Uani 1 1 d . . .
Ti1 Ti 0.84187(4) 0.18935(4) 0.18885(4) 0.03413(13) Uani 1 1 d . A .
Ti2 Ti 0.71784(4) 0.36462(4) 0.24464(4) 0.03676(14) Uani 1 1 d . . .
Ti3 Ti 0.73400(4) 0.19728(4) 0.36573(4) 0.03750(14) Uani 1 1 d . A .
H12 H 0.880(3) 0.371(2) 0.136(3) 0.041(8) Uiso 1 1 d . . .

loop_
_atom_site_aniso_label
_atom_site_aniso_U_11
_atom_site_aniso_U_22
_atom_site_aniso_U_33
_atom_site_aniso_U_23
_atom_site_aniso_U_13
_atom_site_aniso_U_12
C1 0.0470(18) 0.072(2) 0.071(2) 0.0004(18) -0.0063(17) 0.0041(16)
C2 0.058(2) 0.062(2) 0.075(2) -0.0174(18) 0.0135(18) -0.0043(16)
C3 0.065(2) 0.088(3) 0.072(3) 0.005(2) 0.026(2) -0.022(2)
C11 0.055(6) 0.045(5) 0.036(4) -0.006(3) 0.012(5) 0.017(6)
C12 0.049(6) 0.035(7) 0.048(6) -0.005(5) 0.006(4) 0.009(5)
C13 0.073(9) 0.041(5) 0.058(7) -0.003(4) 0.023(6) 0.026(5)
C14 0.074(10) 0.047(8) 0.041(3) 0.007(5) 0.021(6) 0.031(5)
C15 0.045(4) 0.050(8) 0.045(6) -0.005(4) 0.013(5) 0.024(5)
C16 0.116(6) 0.072(4) 0.050(3) 0.012(3) 0.034(4) 0.029(4)
C17 0.061(4) 0.121(7) 0.074(5) -0.046(5) -0.019(3) 0.039(4)
C18 0.135(7) 0.050(4) 0.105(6) -0.020(4) 0.058(6) -0.019(4)
C19 0.144(8) 0.109(6) 0.068(4) 0.001(4) 0.009(4) 0.099(7)
C20 0.042(3) 0.132(7) 0.094(5) -0.048(5) 0.026(3) 0.013(4)
C11' 0.064(11) 0.016(5) 0.069(11) 0.003(5) 0.041(10) 0.015(8)
C12' 0.036(7) 0.027(9) 0.045(9) -0.001(5) 0.012(7) -0.005(6)
C13' 0.067(15) 0.024(8) 0.035(5) 0.002(6) 0.011(9) 0.015(7)
C14' 0.053(13) 0.031(6) 0.064(13) 0.007(7) 0.033(10) 0.017(8)
C15' 0.037(7) 0.034(9) 0.038(7) 0.006(6) 0.017(5) 0.014(7)
C16' 0.129(11) 0.038(5) 0.067(6) 0.006(4) 0.032(7) 0.027(5)
C17' 0.045(5) 0.085(7) 0.081(7) -0.034(6) 0.019(5) -0.011(5)
C18' 0.156(13) 0.102(9) 0.041(5) 0.016(5) 0.024(6) 0.081(10)
C19' 0.122(11) 0.058(6) 0.097(9) -0.008(6) 0.085(9) -0.009(6)
C20' 0.043(5) 0.097(9) 0.089(8) -0.026(7) 0.002(5) 0.034(5)
C21 0.082(3) 0.085(3) 0.0466(18) 0.0133(18) 0.0064(18) 0.063(2)
C22 0.062(2) 0.057(2) 0.082(3) 0.0386(19) 0.0243(19) 0.0342(17)
C23 0.062(2) 0.0415(16) 0.070(2) 0.0062(14) 0.0059(17) 0.0301(15)
C24 0.0522(18) 0.0570(19) 0.067(2) 0.0202(16) 0.0219(16) 0.0326(15)
C25 0.0468(18) 0.0499(18) 0.094(3) 0.0071(18) -0.0118(18) 0.0247(15)
C26 0.196(6) 0.181(6) 0.050(2) 0.007(3) 0.003(3) 0.149(5)
C27 0.096(3) 0.105(4) 0.171(5) 0.098(4) 0.053(4) 0.038(3)
C28 0.104(3) 0.063(2) 0.119(4) -0.027(2) -0.009(3) 0.044(2)
C29 0.089(3) 0.124(4) 0.133(4) 0.058(3) 0.072(3) 0.066(3)
C30 0.066(3) 0.073(3) 0.206(6) -0.009(3) -0.054(3) 0.020(2)
C31 0.113(4) 0.055(2) 0.103(3) 0.035(2) 0.083(3) 0.030(2)
C32 0.085(3) 0.0540(19) 0.0473(18) 0.0180(15) 0.0225(17) 0.0019(18)
C33 0.066(2) 0.0372(15) 0.0555(18) 0.0206(13) 0.0264(15) 0.0131(13)
C34 0.069(2) 0.0558(19) 0.059(2) 0.0231(16) 0.0136(17) -0.0146(17)
C35 0.049(2) 0.101(3) 0.139(4) 0.085(3) 0.051(2) 0.027(2)
C36 0.343(11) 0.066(3) 0.202(7) 0.043(4) 0.231(8) 0.068(5)
C37 0.163(6) 0.133(5) 0.065(3) 0.035(3) -0.025(3) -0.047(4)
C38 0.115(4) 0.074(3) 0.142(4) 0.062(3) 0.075(3) 0.055(3)
C39 0.180(6) 0.113(4) 0.077(3) 0.025(3) -0.004(3) -0.096(4)
C40 0.052(3) 0.282(9) 0.334(11) 0.250(9) 0.078(5) 0.053(4)
N1 0.0270(10) 0.0351(11) 0.0432(12) 0.0014(9) 0.0064(9) 0.0092(8)
N12 0.0357(11) 0.0337(11) 0.0384(13) 0.0054(9) 0.0095(10) 0.0079(9)
N13 0.0379(12) 0.0405(12) 0.0438(13) 0.0101(10) 0.0092(10) 0.0139(9)
N23 0.0457(13) 0.0364(11) 0.0420(13) 0.0046(9) 0.0137(10) 0.0089(10)
Si1 0.0387(4) 0.0440(4) 0.0483(5) 0.0010(3) 0.0118(3) -0.0013(3)
Ti1 0.0330(2) 0.0310(2) 0.0406(3) 0.00212(18) 0.01049(19) 0.00941(18)
Ti2 0.0348(3) 0.0329(2) 0.0486(3) 0.0112(2) 0.0139(2) 0.01419(19)
Ti3 0.0375(3) 0.0341(3) 0.0467(3) 0.0125(2) 0.0162(2) 0.01030(19)

loop_
_atom_type_symbol
_atom_type_description
_atom_type_scat_dispersion_real
_atom_type_scat_dispersion_imag
_atom_type_scat_source
C C 0.0033 0.0016 'International Tables Vol C Tables 4.2.6.8 and 6.1.1.4'
H H 0 0 'International Tables Vol C Tables 4.2.6.8 and 6.1.1.4'
N N 0.0061 0.0033 'International Tables Vol C Tables 4.2.6.8 and 6.1.1.4'
Si Si 0.0817 0.0704 'International Tables Vol C Tables 4.2.6.8 and 6.1.1.4'
Ti Ti 0.2776 0.4457 'International Tables Vol C Tables 4.2.6.8 and 6.1.1.4'

loop_
_exptl_crystal_face_index_h
_exptl_crystal_face_index_k
_exptl_crystal_face_index_l
_exptl_crystal_face_perp_dist
1 -17 18 0.1
0 3 4 0.134
0 1 -1 0.174
0 -9 -10 0.16
6 -1 -1 0.07
-8 2 1 0.098

loop_
_geom_angle_atom_site_label_1
_geom_angle_atom_site_label_2
_geom_angle_atom_site_label_3
_geom_angle
C12 C11 C15 106.2(9)
C12 C11 C16 127.2(19)
C15 C11 C16 126(2)
C12 C11 Ti1 71.7(4)
C15 C11 Ti1 74.1(5)
C16 C11 Ti1 124.6(5)
C13 C12 C11 110.4(8)
C13 C12 C17 125(2)
C11 C12 C17 125(2)
C13 C12 Ti1 71.4(5)
C11 C12 Ti1 74.1(4)
C17 C12 Ti1 122.2(5)
C12 C13 C14 105.3(8)
C12 C13 C18 127(2)
C14 C13 C18 127(2)
C12 C13 Ti1 73.9(4)
C14 C13 Ti1 74.1(5)
C18 C13 Ti1 122.2(6)
C15 C14 C13 108.9(8)
C15 C14 C19 126(2)
C13 C14 C19 125(2)
C15 C14 Ti1 75.1(4)
C13 C14 Ti1 70.6(4)
C19 C14 Ti1 121.9(5)
C14 C15 C11 109.1(9)
C14 C15 C20 125(2)
C11 C15 C20 126(2)
C14 C15 Ti1 71.6(4)
C11 C15 Ti1 71.9(4)
C20 C15 Ti1 124.7(5)
C12' C11' C15' 104.5(12)
C12' C11' C16' 129(3)
C15' C11' C16' 126(3)
C12' C11' Ti1 70.4(7)
C15' C11' Ti1 73.6(8)
C16' C11' Ti1 121.6(8)
C13' C12' C11' 111.0(12)
C13' C12' C17' 123(3)
C11' C12' C17' 126(3)
C13' C12' Ti1 75.8(8)
C11' C12' Ti1 75.5(7)
C17' C12' Ti1 120.1(7)
C12' C13' C14' 106.2(11)
C12' C13' C18' 127(3)
C14' C13' C18' 127(3)
C12' C13' Ti1 70.8(8)
C14' C13' Ti1 73.6(8)
C18' C13' Ti1 125.2(8)
C15' C14' C13' 107.8(11)
C15' C14' C19' 127(3)
C13' C14' C19' 125(4)
C15' C14' Ti1 73.7(8)
C13' C14' Ti1 72.5(7)
C19' C14' Ti1 126.0(8)
C14' C15' C11' 110.4(14)
C14' C15' C20' 127(3)
C11' C15' C20' 123(3)
C14' C15' Ti1 73.7(8)
C11' C15' Ti1 72.7(8)
C20' C15' Ti1 121.6(7)
C22 C21 C25 107.7(3)
C22 C21 C26 126.3(5)
C25 C21 C26 125.9(5)
C22 C21 Ti2 74.35(18)
C25 C21 Ti2 70.88(19)
C26 C21 Ti2 123.5(2)
C21 C22 C23 107.7(3)
C21 C22 C27 125.8(4)
C23 C22 C27 126.3(4)
C21 C22 Ti2 72.51(18)
C23 C22 Ti2 72.64(17)
C27 C22 Ti2 124.8(2)
C24 C23 C22 108.2(3)
C24 C23 C28 125.8(4)
C22 C23 C28 125.8(4)
C24 C23 Ti2 70.97(17)
C22 C23 Ti2 74.09(17)
C28 C23 Ti2 124.5(2)
C25 C24 C23 108.4(3)
C25 C24 C29 127.3(4)
C23 C24 C29 124.0(4)
C25 C24 Ti2 73.05(18)
C23 C24 Ti2 75.54(18)
C29 C24 Ti2 122.1(2)
C24 C25 C21 108.0(3)
C24 C25 C30 125.2(5)
C21 C25 C30 126.8(5)
C24 C25 Ti2 73.16(18)
C21 C25 Ti2 75.09(19)
C30 C25 Ti2 118.7(2)
C32 C31 C35 106.4(3)
C32 C31 C36 126.3(6)
C35 C31 C36 127.3(6)
C32 C31 Ti3 73.6(2)
C35 C31 Ti3 72.5(2)
C36 C31 Ti3 120.8(3)
C31 C32 C33 110.0(4)
C31 C32 C37 125.1(5)
C33 C32 C37 124.8(4)
C31 C32 Ti3 72.8(2)
C33 C32 Ti3 74.38(18)
C37 C32 Ti3 119.3(3)
C34 C33 C32 107.5(3)
C34 C33 C38 127.7(4)
C32 C33 C38 124.7(4)
C34 C33 Ti3 72.46(18)
C32 C33 Ti3 71.93(17)
C38 C33 Ti3 123.4(2)
C33 C34 C35 108.2(4)
C33 C34 C39 125.2(5)
C35 C34 C39 126.5(5)
C33 C34 Ti3 74.42(18)
C35 C34 Ti3 71.87(19)
C39 C34 Ti3 122.9(3)
C31 C35 C34 107.9(3)
C31 C35 C40 126.8(6)
C34 C35 C40 125.2(6)
C31 C35 Ti3 73.0(2)
C34 C35 Ti3 73.7(2)
C40 C35 Ti3 121.3(3)
Ti1 N1 Ti2 99.58(10)
Ti1 N1 Ti3 91.70(9)
Ti2 N1 Ti3 90.35(10)
Si1 N12 Ti2 120.99(13)
Si1 N12 Ti1 124.45(12)
Ti2 N12 Ti1 86.98(9)
Ti1 N13 Ti3 94.73(10)
Ti2 N23 Ti3 96.31(11)
N12 Si1 C1 112.92(14)
N12 Si1 C2 111.59(15)
C1 Si1 C2 107.85(19)
N12 Si1 C3 107.60(16)
C1 Si1 C3 109.2(2)
C2 Si1 C3 107.53(19)
N13 Ti1 N1 89.06(10)
N13 Ti1 N12 103.63(11)
N1 Ti1 N12 86.80(9)
N13 Ti1 C13 103.5(5)
N1 Ti1 C13 106.3(4)
N12 Ti1 C13 150.0(4)
N13 Ti1 C12 138.2(6)
N1 Ti1 C12 100.1(3)
N12 Ti1 C12 117.5(6)
C13 Ti1 C12 34.7(3)
N13 Ti1 C12' 120.3(8)
N1 Ti1 C12' 99.8(4)
N12 Ti1 C12' 135.5(8)
C13 Ti1 C12' 17.6(4)
C12 Ti1 C12' 18.1(3)
N13 Ti1 C14 90.6(3)
N1 Ti1 C14 139.7(7)
N12 Ti1 C14 132.1(7)
C13 Ti1 C14 35.3(3)
C12 Ti1 C14 56.6(3)
C12' Ti1 C14 47.4(4)
N13 Ti1 C11 145.0(4)
N1 Ti1 C11 123.5(5)
N12 Ti1 C11 91.9(3)
C13 Ti1 C11 58.3(3)
C12 Ti1 C11 34.3(3)
C12' Ti1 C11 48.0(4)
C14 Ti1 C11 56.8(3)
N13 Ti1 C15 111.5(5)
N1 Ti1 C15 155.6(3)
N12 Ti1 C15 100.3(5)
C13 Ti1 C15 57.4(4)
C12 Ti1 C15 55.9(3)
C12' Ti1 C15 59.0(3)
C14 Ti1 C15 33.4(3)
C11 Ti1 C15 33.9(2)
N13 Ti1 C13' 148.7(3)
N1 Ti1 C13' 108.9(7)
N12 Ti1 C13' 102.8(7)
C13 Ti1 C13' 47.7(4)
C12 Ti1 C13' 16.9(3)
C12' Ti1 C13' 33.5(3)
C14 Ti1 C13' 59.0(4)
C11 Ti1 C13' 18.3(5)
C15 Ti1 C13' 46.9(5)
N13 Ti1 C11' 92.5(5)
N1 Ti1 C11' 121.5(8)
N12 Ti1 C11' 147.9(5)
C13 Ti1 C11' 18.5(4)
C12 Ti1 C11' 48.1(5)
C12' Ti1 C11' 34.0(4)
C14 Ti1 C11' 18.3(3)
C11 Ti1 C11' 60.9(4)
C15 Ti1 C11' 47.7(4)
C13' Ti1 C11' 56.4(5)
N13 Ti1 C15' 98.0(6)
N1 Ti1 C15' 154.0(5)
N12 Ti1 C15' 115.4(7)
C13 Ti1 C15' 47.7(4)
C12 Ti1 C15' 58.6(4)
C12' Ti1 C15' 55.2(4)
C14 Ti1 C15' 16.8(2)
C11 Ti1 C15' 47.2(4)
C15 Ti1 C15' 17.6(3)
C13' Ti1 C15' 55.2(4)
C11' Ti1 C15' 33.6(4)
N23 Ti2 N1 88.43(10)
N23 Ti2 N12 103.80(11)
N1 Ti2 N12 85.94(9)
N23 Ti2 C25 123.13(14)
N1 Ti2 C25 95.60(11)
N12 Ti2 C25 133.06(14)
N23 Ti2 C24 96.68(12)
N1 Ti2 C24 118.30(11)
N12 Ti2 C24 148.77(11)
C25 Ti2 C24 33.78(13)
N23 Ti2 C21 152.56(11)
N1 Ti2 C21 105.85(13)
N12 Ti2 C21 100.54(12)
C25 Ti2 C21 34.03(14)
C24 Ti2 C21 55.97(12)
N23 Ti2 C23 101.46(12)
N1 Ti2 C23 150.43(11)
N12 Ti2 C23 117.79(11)
C25 Ti2 C23 55.63(12)
C24 Ti2 C23 33.49(12)
C21 Ti2 C23 55.21(12)
N23 Ti2 C22 131.92(13)
N1 Ti2 C22 138.05(13)
N12 Ti2 C22 93.21(11)
C25 Ti2 C22 55.80(13)
C24 Ti2 C22 55.70(12)
C21 Ti2 C22 33.14(14)
C23 Ti2 C22 33.27(12)
N23 Ti2 Ti3 43.23(8)
N1 Ti2 Ti3 45.46(7)
N12 Ti2 Ti3 93.19(7)
C25 Ti2 Ti3 120.71(10)
C24 Ti2 Ti3 117.71(9)
C21 Ti2 Ti3 147.40(12)
C23 Ti2 Ti3 139.93(10)
C22 Ti2 Ti3 172.98(9)
N23 Ti2 Ti1 93.40(8)
N1 Ti2 Ti1 39.75(6)
N12 Ti2 Ti1 46.53(6)
C25 Ti2 Ti1 124.05(10)
C24 Ti2 Ti1 155.63(10)
C21 Ti2 Ti1 112.66(9)
C23 Ti2 Ti1 161.33(10)
C22 Ti2 Ti1 128.61(9)
Ti3 Ti2 Ti1 58.33(3)
N23 Ti3 N13 109.93(10)
N23 Ti3 N1 84.40(10)
N13 Ti3 N1 83.82(10)
N23 Ti3 C35 106.80(15)
N13 Ti3 C35 142.04(13)
N1 Ti3 C35 109.22(15)
N23 Ti3 C31 90.07(12)
N13 Ti3 C31 135.74(14)
N1 Ti3 C31 138.70(15)
C35 Ti3 C31 34.47(17)
N23 Ti3 C32 108.98(12)
N13 Ti3 C32 102.21(12)
N1 Ti3 C32 161.85(11)
C35 Ti3 C32 55.93(15)
C31 Ti3 C32 33.68(14)
N23 Ti3 C34 141.25(13)
N13 Ti3 C34 108.23(13)
N1 Ti3 C34 106.29(11)
C35 Ti3 C34 34.46(15)
C31 Ti3 C34 57.06(15)
C32 Ti3 C34 55.60(13)
N23 Ti3 C33 142.57(11)
N13 Ti3 C33 88.08(10)
N1 Ti3 C33 131.26(11)
C35 Ti3 C33 56.14(12)
C31 Ti3 C33 56.56(12)
C32 Ti3 C33 33.69(12)
C34 Ti3 C33 33.12(12)
N23 Ti3 Ti2 40.46(7)
N13 Ti3 Ti2 96.28(7)
N1 Ti3 Ti2 44.19(7)
C35 Ti3 Ti2 118.18(9)
C31 Ti3 Ti2 121.98(10)
C32 Ti3 Ti2 148.92(9)
C34 Ti3 Ti2 139.75(10)
C33 Ti3 Ti2 172.87(9)
N23 Ti3 Ti1 95.83(8)
N13 Ti3 Ti1 41.14(7)
N1 Ti3 Ti1 43.00(7)
C35 Ti3 Ti1 142.64(16)
C31 Ti3 Ti1 174.08(9)
C32 Ti3 Ti1 142.21(10)
C34 Ti3 Ti1 117.62(10)
C33 Ti3 Ti1 117.66(8)
Ti2 Ti3 Ti1 63.57(3)

loop_
_geom_bond_atom_site_label_1
_geom_bond_atom_site_label_2
_geom_bond_distance
C1 Si1 1.840(4)
C2 Si1 1.844(4)
C3 Si1 1.859(4)
C11 C12 1.397(11)
C11 C15 1.401(10)
C11 C16 1.482(11)
C11 Ti1 2.387(8)
C12 C13 1.397(11)
C12 C17 1.501(9)
C12 Ti1 2.356(7)
C13 C14 1.423(13)
C13 C18 1.477(12)
C13 Ti1 2.324(8)
C14 C15 1.376(12)
C14 C19 1.506(10)
C14 Ti1 2.371(7)
C15 C20 1.498(11)
C15 Ti1 2.415(7)
C11' C12' 1.406(18)
C11' C15' 1.411(15)
C11' C16' 1.488(17)
C11' Ti1 2.431(12)
C12' C13' 1.381(14)
C12' C17' 1.522(14)
C12' Ti1 2.365(11)
C13' C14' 1.421(19)
C13' C18' 1.500(16)
C13' Ti1 2.428(13)
C14' C15' 1.371(17)
C14' C19' 1.490(15)
C14' Ti1 2.443(13)
C15' C20' 1.538(16)
C15' Ti1 2.443(12)
C21 C22 1.386(6)
C21 C25 1.400(6)
C21 C26 1.490(5)
C21 Ti2 2.418(3)
C22 C23 1.393(5)
C22 C27 1.512(6)
C22 Ti2 2.441(3)
C23 C24 1.381(5)
C23 C28 1.494(5)
C23 Ti2 2.423(3)
C24 C25 1.374(5)
C24 C29 1.504(5)
C24 Ti2 2.365(3)
C25 C30 1.516(6)
C25 Ti2 2.364(3)
C31 C32 1.379(6)
C31 C35 1.406(7)
C31 C36 1.495(6)
C31 Ti3 2.375(4)
C32 C33 1.392(5)
C32 C37 1.490(6)
C32 Ti3 2.385(3)
C33 C34 1.371(5)
C33 C38 1.501(5)
C33 Ti3 2.416(3)
C34 C35 1.410(6)
C34 C39 1.497(6)
C34 Ti3 2.392(3)
C35 C40 1.503(6)
C35 Ti3 2.369(3)
N1 Ti1 1.878(2)
N1 Ti2 1.914(2)
N1 Ti3 1.957(2)
N12 Si1 1.761(2)
N12 Ti2 2.103(2)
N12 Ti1 2.105(2)
N13 Ti1 1.817(2)
N13 Ti3 1.923(2)
N23 Ti2 1.793(3)
N23 Ti3 1.892(2)
Ti2 Ti3 2.7459(11)
